data_1526434
loop_
_publ_author_name
'Isakina, A.P.'
'Prokhvatilov, A.I.'
'Rodriguez-Carvajal, J.'

_publ_section_title
;
 Structure and thermal expansion of the low-temperature phase of S F6
;
_journal_name_full 'Fizika Nizkikh Temperatur'
_journal_page_first 404
_journal_page_last 414
_journal_volume 26
_journal_year 2000
_chemical_formula_sum 'F6 S'
_chemical_name_systematic 'S F6'
_space_group_IT_number 12
_symmetry_space_group_name_Hall '-C 2y'
_symmetry_space_group_name_H-M 'C 1 2/m 1'
_cell_angle_alpha 90
_cell_angle_beta 95.586
_cell_angle_gamma 90
_cell_formula_units_Z 6
_cell_length_a 13.8028
_cell_length_b 8.1392
_cell_length_c 4.7494
_cell_volume 531.032
_citation_journal_id_ASTM FNTAA5
_cod_data_source_file Isakina_FNTAA5_2000_199.cif
_cod_data_source_block F6S1
_cod_original_cell_volume 531.0317
_cod_original_formula_sum 'F6 S1'
_cod_database_code 1526434

loop_
_symmetry_equiv_pos_as_xyz
x,y,z
-x,y,-z
-x,-y,-z
x,-y,z
x+1/2,y+1/2,z
-x+1/2,y+1/2,-z
-x+1/2,-y+1/2,-z
x+1/2,-y+1/2,z

loop_
_atom_site_label
_atom_site_type_symbol
_atom_site_fract_x
_atom_site_fract_y
_atom_site_fract_z
_atom_site_occupancy
_atom_site_U_iso_or_equiv
F5 F-1 0.7264 0.8644 0.7616 1 0.0
F3 F-1 0.747 0 0.3693 1 0.0
F1 F-1 0.0686 0 0.2815 1 0.0
S2 S+6 0.6684 0 0.5844 1 0.0
F4 F-1 0.5897 0 0.7995 1 0.0
F2 F-1 0.0641 0.1355 0.8779 1 0.0
F6 F-1 0.6103 0.8644 0.4072 1 0.0
S1 S+6 0 0 0 1 0.0
